data_2023009
loop_
_publ_author_name
'Barn&#xe5;, Fredrik'
'Hribersek, Matic'
'Orthaber, Andreas'
'Pilarski, Lukasz T.'

_publ_section_title
;
 Synthesis and crystal structures of boryl <i>ortho</i>-silylaryl
 tri-fluoro-methane-sulfonates.
;
_journal_coeditor_code DJ2074
_journal_issue 'Pt 2'
_journal_name_full 'Acta crystallographica. Section E, Crystallographic communications'
_journal_page_first 143
_journal_page_last 147
_journal_paper_doi 10.1107/S2056989024000264
_journal_volume 80
_journal_year 2024
_chemical_formula_iupac 'C17 H26 B F3 O5 S Si'
_chemical_formula_moiety 'C17 H26 B F3 O5 S Si'
_chemical_formula_sum 'C17 H26 B F3 O5 S Si'
_chemical_formula_weight 438.34
_chemical_name_systematic
'2-Methyl-4-(4,4,5,5-tetramethyl-1,3,2-dioxaborolan-2-yl)-6-(trimethylsilyl)phenyl trifluoromethanesulfonate'
_space_group_crystal_system monoclinic
_space_group_IT_number 14
_space_group_name_Hall '-P 2yn'
_space_group_name_H-M_alt 'P 1 21/n 1'
_atom_sites_solution_hydrogens geom
_atom_sites_solution_primary direct
_atom_sites_solution_secondary difmap
_audit_creation_method
;
Olex2 1.5
(compiled 2023.08.24 svn.re1ec1418 for OlexSys, GUI svn.r6817)
;
_cell_angle_alpha 90
_cell_angle_beta 95.689(2)
_cell_angle_gamma 90
_cell_formula_units_Z 8
_cell_length_a 10.2407(8)
_cell_length_b 12.6295(10)
_cell_length_c 34.127(3)
_cell_measurement_reflns_used 9873
_cell_measurement_temperature 150
_cell_measurement_theta_max 24.608
_cell_measurement_theta_min 2.567
_cell_volume 4392.1(6)
_computing_cell_refinement
;
SAINT v8.34A (Bruker, 2013)
;
_computing_data_collection
;
APEX2 (Bruker, 2013)
;
_computing_data_reduction
;
SAINT v8.34A (Bruker, 2013)
;
_computing_molecular_graphics
;
Olex2 1.5 (Dolomanov <i>et al.</i>,  2009)
;
_computing_publication_material
;
Olex2 1.5 (Dolomanov <i>et al.</i>,  2009)
;
_computing_structure_refinement
;
<i>SHELXL2018/3</i> (Sheldrick, 2015b)
;
_computing_structure_solution
;
<i>SHELXT2014/4</i> (Sheldrick, 2015a)
;
_diffrn_ambient_temperature 150.00
_diffrn_measured_fraction_theta_full 0.999
_diffrn_measured_fraction_theta_max 0.996
_diffrn_measurement_device_type 'Bruker APEX-II CCD'
_diffrn_measurement_method '\f and \w scans'
_diffrn_radiation_type MoK\a
_diffrn_radiation_wavelength 0.71073
_diffrn_reflns_av_R_equivalents 0.0905
_diffrn_reflns_av_unetI/netI 0.0427
_diffrn_reflns_limit_h_max 12
_diffrn_reflns_limit_h_min -12
_diffrn_reflns_limit_k_max 15
_diffrn_reflns_limit_k_min -15
_diffrn_reflns_limit_l_max 42
_diffrn_reflns_limit_l_min -42
_diffrn_reflns_number 104215
_diffrn_reflns_theta_full 25.242
_diffrn_reflns_theta_max 26.474
_diffrn_reflns_theta_min 1.720
_exptl_absorpt_coefficient_mu 0.251
_exptl_absorpt_correction_T_max 0.7454
_exptl_absorpt_correction_T_min 0.6386
_exptl_absorpt_correction_type multi-scan
_exptl_absorpt_process_details
;
(SADABS; Krause <i>et al.</i>,  2015)
;
_exptl_crystal_colour 'clear colourless'
_exptl_crystal_density_diffrn 1.326
_exptl_crystal_description block
_exptl_crystal_F_000 1840
_exptl_crystal_size_max 0.32
_exptl_crystal_size_mid 0.15
_exptl_crystal_size_min 0.1
_refine_diff_density_max 0.600
_refine_diff_density_min -0.478
_refine_ls_extinction_method none
_refine_ls_goodness_of_fit_ref 1.143
_refine_ls_hydrogen_treatment constr
_refine_ls_matrix_type full
_refine_ls_number_parameters 521
_refine_ls_number_reflns 9044
_refine_ls_number_restraints 0
_refine_ls_restrained_S_all 1.143
_refine_ls_R_factor_all 0.1008
_refine_ls_R_factor_gt 0.0715
_refine_ls_shift/su_max 0.001
_refine_ls_shift/su_mean 0.000
_refine_ls_structure_factor_coef Fsqd
_refine_ls_weighting_details 'w=1/[\s^2^(Fo^2^)+(0.0509P)^2^+12.3091P] where P=(Fo^2^+2Fc^2^)/3'
_refine_ls_weighting_scheme calc
_refine_ls_wR_factor_gt 0.1712
_refine_ls_wR_factor_ref 0.1856
_reflns_number_gt 6597
_reflns_number_total 9044
_reflns_threshold_expression 'I > 2\s(I)'
_cod_data_source_file dj2074sup1.cif
_cod_data_source_block 2
_cod_depositor_comments 'Adding full bibliography for 2023007--2023009.cif.'
_cod_database_code 2023009
_cod_database_fobs_code 2023009
_shelx_space_group_comment
;
The symmetry employed for this shelxl refinement is uniquely defined
by the following loop, which should always be used as a source of
symmetry information in preference to the above space-group names.
They are only intended as comments.
;
_shelx_estimated_absorpt_t_min 0.924
_shelx_estimated_absorpt_t_max 0.975

loop_
_space_group_symop_operation_xyz
'x, y, z'
'-x+1/2, y+1/2, -z+1/2'
'-x, -y, -z'
'x-1/2, -y-1/2, z-1/2'

loop_
_atom_site_type_symbol
_atom_site_label
_atom_site_fract_x
_atom_site_fract_y
_atom_site_fract_z
_atom_site_U_iso_or_equiv
_atom_site_adp_type
_atom_site_calc_flag
_atom_site_occupancy
_atom_site_disorder_assembly
_atom_site_disorder_group
S S1A 0.39123(11) 0.84786(9) 0.43431(3) 0.0367(3) Uani d 1 . .
Si Si1B 0.75607(11) 0.94084(8) 0.41946(3) 0.0267(2) Uani d 1 . .
Si Si1A -0.26207(12) 0.68943(8) 0.58381(3) 0.0286(3) Uani d 1 . .
S S1B 0.07148(12) 0.59691(10) 0.55902(3) 0.0414(3) Uani d 1 . .
O O5A -0.1189(2) 0.4650(2) 0.75825(7) 0.0225(5) Uani d 1 . .
O O4B 0.6223(2) 0.6987(2) 0.24683(7) 0.0240(6) Uani d 1 . .
O O4A -0.2966(2) 0.5687(2) 0.73914(7) 0.0233(6) Uani d 1 . .
O O5B 0.7967(2) 0.8073(2) 0.26404(7) 0.0254(6) Uani d 1 . .
O O1B 0.5185(3) 0.7790(2) 0.43092(7) 0.0296(6) Uani d 1 . .
O O1A -0.0337(3) 0.5168(2) 0.57101(7) 0.0296(6) Uani d 1 . .
F F3A 0.2121(3) 0.4247(3) 0.55218(9) 0.0686(10) Uani d 1 . .
F F2B 0.2221(3) 0.8207(3) 0.48361(10) 0.0727(10) Uani d 1 . .
O O2B 0.3001(3) 0.8361(3) 0.40083(9) 0.0530(9) Uani d 1 . .
F F1A 0.2615(3) 0.5144(3) 0.60534(9) 0.0771(11) Uani d 1 . .
O O3A 0.0498(3) 0.6103(3) 0.51792(9) 0.0550(9) Uani d 1 . .
C C1B 0.6656(4) 0.8416(3) 0.38444(10) 0.0215(7) Uani d 1 . .
F F3B 0.3002(5) 0.6761(3) 0.46304(13) 0.1001(15) Uani d 1 . .
O O2A 0.0867(4) 0.6828(3) 0.58530(11) 0.0684(12) Uani d 1 . .
C C5B 0.6530(3) 0.7577(3) 0.31891(10) 0.0207(7) Uani d 1 . .
C C13A -0.1943(3) 0.4711(3) 0.79228(10) 0.0212(7) Uani d 1 . .
C C5A -0.1518(3) 0.5148(3) 0.68522(10) 0.0210(7) Uani d 1 . .
C C2B 0.5681(4) 0.7713(3) 0.39265(10) 0.0233(8) Uani d 1 . .
C C6B 0.7041(3) 0.8326(3) 0.34623(10) 0.0208(7) Uani d 1 . .
H H6B 0.768715 0.880265 0.338574 0.025 Uiso calc 1 . .
C C2A -0.0768(4) 0.5180(3) 0.61022(10) 0.0240(8) Uani d 1 . .
F F1B 0.4153(4) 0.7733(4) 0.50509(9) 0.1033(16) Uani d 1 . .
C C6A -0.2007(3) 0.5909(3) 0.65788(10) 0.0205(7) Uani d 1 . .
H H6A -0.259931 0.642493 0.665967 0.025 Uiso calc 1 . .
C C12A -0.2839(4) 0.5688(3) 0.78219(10) 0.0224(8) Uani d 1 . .
C C1A -0.1667(4) 0.5949(3) 0.61922(10) 0.0219(7) Uani d 1 . .
F F2A 0.3151(3) 0.5730(4) 0.55004(11) 0.0955(14) Uani d 1 . .
C C3B 0.5177(4) 0.6894(3) 0.36839(11) 0.0247(8) Uani d 1 . .
C C12B 0.6972(3) 0.7018(3) 0.21252(10) 0.0224(8) Uani d 1 . .
O O3B 0.4257(4) 0.9493(3) 0.44926(13) 0.0666(11) Uani d 1 . .
C C13B 0.7845(4) 0.8013(3) 0.22089(10) 0.0250(8) Uani d 1 . .
C C4A -0.0700(4) 0.4361(3) 0.67235(11) 0.0276(8) Uani d 1 . .
H H4A -0.038871 0.381930 0.690204 0.033 Uiso calc 1 . .
C C4B 0.5622(4) 0.6855(3) 0.33111(11) 0.0245(8) Uani d 1 . .
H H4B 0.529467 0.631591 0.313347 0.029 Uiso calc 1 . .
C C16A -0.1012(4) 0.4827(3) 0.82908(11) 0.0284(8) Uani d 1 . .
H H16D -0.045453 0.544942 0.826640 0.043 Uiso calc 1 . .
H H16E -0.046157 0.419292 0.832678 0.043 Uiso calc 1 . .
H H16F -0.151450 0.491427 0.851859 0.043 Uiso calc 1 . .
C C3A -0.0328(4) 0.4346(3) 0.63432(11) 0.0292(9) Uani d 1 . .
C C14A -0.2205(5) 0.6734(3) 0.79484(12) 0.0364(10) Uani d 1 . .
H H14D -0.207472 0.676600 0.823660 0.055 Uiso calc 1 . .
H H14E -0.277579 0.731807 0.784922 0.055 Uiso calc 1 . .
H H14F -0.135509 0.679533 0.784134 0.055 Uiso calc 1 . .
C C17A -0.2701(4) 0.3675(3) 0.79309(11) 0.0297(9) Uani d 1 . .
H H17D -0.316021 0.364708 0.816928 0.045 Uiso calc 1 . .
H H17E -0.208849 0.307853 0.793056 0.045 Uiso calc 1 . .
H H17F -0.334057 0.363242 0.769811 0.045 Uiso calc 1 . .
C C15B 0.6026(4) 0.7080(4) 0.17555(11) 0.0346(10) Uani d 1 . .
H H15A 0.552820 0.641752 0.172286 0.052 Uiso calc 1 . .
H H15B 0.651893 0.718914 0.152686 0.052 Uiso calc 1 . .
H H15C 0.541996 0.767193 0.177753 0.052 Uiso calc 1 . .
C C14B 0.7745(4) 0.5988(3) 0.21287(12) 0.0331(9) Uani d 1 . .
H H14A 0.836904 0.595992 0.236556 0.050 Uiso calc 1 . .
H H14B 0.822432 0.595360 0.189432 0.050 Uiso calc 1 . .
H H14C 0.713967 0.538689 0.212855 0.050 Uiso calc 1 . .
B B1A -0.1884(4) 0.5160(3) 0.72831(12) 0.0213(8) Uani d 1 . .
C C15A -0.4193(4) 0.5606(4) 0.79631(12) 0.0370(10) Uani d 1 . .
H H15D -0.466931 0.501410 0.782941 0.056 Uiso calc 1 . .
H H15E -0.467563 0.626539 0.790314 0.056 Uiso calc 1 . .
H H15F -0.410897 0.548412 0.824814 0.056 Uiso calc 1 . .
C C16B 0.9199(4) 0.7920(4) 0.20710(13) 0.0406(11) Uani d 1 . .
H H16A 0.968909 0.857540 0.213307 0.061 Uiso calc 1 . .
H H16B 0.912006 0.780209 0.178580 0.061 Uiso calc 1 . .
H H16C 0.966458 0.732355 0.220461 0.061 Uiso calc 1 . .
C C11B 0.4230(4) 0.6088(4) 0.38077(13) 0.0386(10) Uani d 1 . .
H H11A 0.447316 0.589129 0.408303 0.058 Uiso calc 1 . .
H H11B 0.425377 0.545873 0.364064 0.058 Uiso calc 1 . .
H H11C 0.334233 0.638668 0.378056 0.058 Uiso calc 1 . .
C C7A -0.4221(5) 0.7105(4) 0.60373(13) 0.0427(11) Uani d 1 . .
H H7AA -0.478391 0.754610 0.585460 0.064 Uiso calc 1 . .
H H7AB -0.407857 0.745982 0.629335 0.064 Uiso calc 1 . .
H H7AC -0.464689 0.641948 0.606938 0.064 Uiso calc 1 . .
B B1B 0.6925(4) 0.7542(3) 0.27600(12) 0.0223(8) Uani d 1 . .
C C9B 0.9271(4) 0.9507(4) 0.40559(15) 0.0433(11) Uani d 1 . .
H H9BA 0.976902 1.000912 0.423136 0.065 Uiso calc 1 . .
H H9BB 0.925356 0.975400 0.378325 0.065 Uiso calc 1 . .
H H9BC 0.969009 0.880915 0.408021 0.065 Uiso calc 1 . .
C C17B 0.7191(5) 0.9031(4) 0.20578(14) 0.0457(12) Uani d 1 . .
H H17A 0.632450 0.908940 0.215451 0.069 Uiso calc 1 . .
H H17B 0.709381 0.902582 0.176925 0.069 Uiso calc 1 . .
H H17C 0.773322 0.963653 0.215210 0.069 Uiso calc 1 . .
C C9A -0.2931(5) 0.6271(4) 0.53447(12) 0.0480(13) Uani d 1 . .
H H9AA -0.210618 0.622567 0.522252 0.072 Uiso calc 1 . .
H H9AB -0.356223 0.670045 0.517869 0.072 Uiso calc 1 . .
H H9AC -0.328818 0.555816 0.537259 0.072 Uiso calc 1 . .
C C8B 0.6781(5) 1.0733(3) 0.41309(14) 0.0440(11) Uani d 1 . .
H H8BA 0.589912 1.070778 0.421872 0.066 Uiso calc 1 . .
H H8BB 0.672056 1.093520 0.385245 0.066 Uiso calc 1 . .
H H8BC 0.731247 1.125530 0.428794 0.066 Uiso calc 1 . .
C C7B 0.7648(5) 0.8966(4) 0.47155(12) 0.0494(13) Uani d 1 . .
H H7BA 0.676286 0.895644 0.480174 0.074 Uiso calc 1 . .
H H7BB 0.820087 0.945592 0.488139 0.074 Uiso calc 1 . .
H H7BC 0.802467 0.825317 0.473826 0.074 Uiso calc 1 . .
C C11A 0.0460(5) 0.3433(4) 0.62091(14) 0.0487(13) Uani d 1 . .
H H11D 0.139683 0.357339 0.627585 0.073 Uiso calc 1 . .
H H11E 0.028084 0.334841 0.592340 0.073 Uiso calc 1 . .
H H11F 0.021552 0.278339 0.634074 0.073 Uiso calc 1 . .
C C10B 0.3294(6) 0.7731(5) 0.47419(15) 0.0565(15) Uani d 1 . .
C C10A 0.2237(5) 0.5213(6) 0.56719(14) 0.0584(15) Uani d 1 . .
C C8A -0.1799(6) 0.8207(4) 0.58119(16) 0.0554(14) Uani d 1 . .
H H8AA -0.152570 0.845925 0.607900 0.083 Uiso calc 1 . .
H H8AB -0.241322 0.871522 0.567751 0.083 Uiso calc 1 . .
H H8AC -0.102792 0.813594 0.566545 0.083 Uiso calc 1 . .

loop_
_atom_site_aniso_label
_atom_site_aniso_U_11
_atom_site_aniso_U_22
_atom_site_aniso_U_33
_atom_site_aniso_U_12
_atom_site_aniso_U_13
_atom_site_aniso_U_23
S1A 0.0388(6) 0.0388(6) 0.0350(5) 0.0072(5) 0.0163(5) 0.0046(5)
Si1B 0.0365(6) 0.0190(5) 0.0245(5) -0.0014(5) 0.0031(4) -0.0014(4)
Si1A 0.0444(7) 0.0194(5) 0.0218(5) 0.0039(5) 0.0025(5) 0.0018(4)
S1B 0.0440(7) 0.0485(7) 0.0347(6) -0.0136(5) 0.0183(5) -0.0067(5)
O5A 0.0180(12) 0.0278(14) 0.0225(12) 0.0041(11) 0.0061(10) 0.0033(10)
O4B 0.0189(13) 0.0299(15) 0.0243(13) -0.0052(11) 0.0076(10) -0.0023(11)
O4A 0.0212(13) 0.0264(14) 0.0223(12) 0.0057(11) 0.0028(10) 0.0044(10)
O5B 0.0213(13) 0.0312(15) 0.0243(13) -0.0085(11) 0.0064(10) -0.0052(11)
O1B 0.0372(16) 0.0307(15) 0.0221(13) 0.0006(12) 0.0091(11) 0.0028(11)
O1A 0.0351(15) 0.0314(15) 0.0242(13) -0.0021(12) 0.0118(11) -0.0039(11)
F3A 0.060(2) 0.098(3) 0.0511(18) 0.0208(19) 0.0204(15) -0.0170(18)
F2B 0.062(2) 0.092(3) 0.072(2) 0.0189(19) 0.0448(17) 0.0151(19)
O2B 0.0451(19) 0.077(3) 0.0378(17) 0.0178(18) 0.0069(15) 0.0078(17)
F1A 0.057(2) 0.132(3) 0.0409(17) -0.010(2) -0.0042(14) -0.0058(19)
O3A 0.055(2) 0.070(3) 0.0422(18) -0.0147(19) 0.0159(16) 0.0111(17)
C1B 0.0261(19) 0.0139(17) 0.0248(18) 0.0034(14) 0.0036(14) 0.0010(14)
F3B 0.141(4) 0.055(2) 0.121(3) -0.011(2) 0.094(3) 0.012(2)
O2A 0.084(3) 0.057(2) 0.071(2) -0.040(2) 0.043(2) -0.028(2)
C5B 0.0181(17) 0.0198(18) 0.0244(18) 0.0042(14) 0.0035(14) 0.0003(14)
C13A 0.0189(17) 0.0250(19) 0.0203(17) 0.0020(15) 0.0051(14) 0.0023(14)
C5A 0.0178(17) 0.0213(19) 0.0239(18) -0.0034(14) 0.0020(14) -0.0001(14)
C2B 0.0255(19) 0.0238(19) 0.0216(17) 0.0027(15) 0.0079(14) 0.0042(15)
C6B 0.0226(18) 0.0118(17) 0.0283(18) 0.0013(14) 0.0043(14) 0.0019(14)
C2A 0.0274(19) 0.026(2) 0.0198(17) -0.0034(16) 0.0065(14) -0.0040(15)
F1B 0.100(3) 0.175(5) 0.0381(18) 0.052(3) 0.0207(18) 0.033(2)
C6A 0.0247(18) 0.0142(17) 0.0230(17) -0.0007(14) 0.0036(14) -0.0020(13)
C12A 0.0232(18) 0.0233(19) 0.0212(17) 0.0081(15) 0.0049(14) 0.0028(14)
C1A 0.0290(19) 0.0151(18) 0.0217(17) -0.0052(15) 0.0035(14) -0.0024(14)
F2A 0.0431(18) 0.169(4) 0.079(2) -0.022(2) 0.0286(17) 0.011(3)
C3B 0.0223(18) 0.0230(19) 0.0289(19) -0.0018(15) 0.0039(15) 0.0031(15)
C12B 0.0185(17) 0.029(2) 0.0206(17) -0.0018(15) 0.0065(14) -0.0013(15)
O3B 0.061(2) 0.042(2) 0.100(3) 0.0050(18) 0.025(2) -0.017(2)
C13B 0.0248(19) 0.027(2) 0.0238(18) -0.0029(16) 0.0074(15) -0.0013(15)
C4A 0.030(2) 0.026(2) 0.0266(19) 0.0055(17) 0.0013(16) 0.0030(16)
C4B 0.028(2) 0.0200(19) 0.0250(18) -0.0034(15) 0.0024(15) -0.0024(15)
C16A 0.0234(19) 0.036(2) 0.0255(19) 0.0010(17) 0.0011(15) 0.0027(17)
C3A 0.030(2) 0.028(2) 0.030(2) 0.0079(17) 0.0049(16) -0.0034(16)
C14A 0.053(3) 0.024(2) 0.033(2) 0.0017(19) 0.0073(19) -0.0020(17)
C17A 0.034(2) 0.024(2) 0.031(2) -0.0022(17) 0.0066(17) 0.0042(16)
C15B 0.032(2) 0.046(3) 0.026(2) -0.0036(19) 0.0019(17) 0.0002(18)
C14B 0.036(2) 0.027(2) 0.038(2) 0.0013(18) 0.0102(18) -0.0036(18)
B1A 0.0174(19) 0.020(2) 0.026(2) -0.0034(16) 0.0007(16) 0.0007(16)
C15A 0.028(2) 0.050(3) 0.036(2) 0.016(2) 0.0134(17) 0.011(2)
C16B 0.033(2) 0.052(3) 0.039(2) -0.018(2) 0.0168(19) -0.012(2)
C11B 0.043(3) 0.037(2) 0.037(2) -0.018(2) 0.0107(19) 0.0007(19)
C7A 0.051(3) 0.040(3) 0.037(2) 0.020(2) 0.002(2) 0.003(2)
B1B 0.020(2) 0.021(2) 0.027(2) 0.0035(16) 0.0030(16) 0.0004(17)
C9B 0.033(2) 0.036(3) 0.061(3) -0.010(2) 0.003(2) -0.014(2)
C17B 0.069(3) 0.029(2) 0.041(3) 0.001(2) 0.013(2) 0.003(2)
C9A 0.063(3) 0.054(3) 0.025(2) 0.017(3) -0.007(2) -0.006(2)
C8B 0.061(3) 0.024(2) 0.046(3) 0.004(2) 0.003(2) -0.0076(19)
C7B 0.070(3) 0.047(3) 0.030(2) -0.014(3) -0.004(2) 0.003(2)
C11A 0.062(3) 0.042(3) 0.045(3) 0.025(2) 0.015(2) 0.002(2)
C10B 0.058(3) 0.074(4) 0.042(3) 0.022(3) 0.028(2) 0.017(3)
C10A 0.038(3) 0.102(5) 0.036(3) -0.013(3) 0.009(2) -0.005(3)
C8A 0.082(4) 0.028(3) 0.056(3) -0.005(3) 0.004(3) 0.014(2)

loop_
_atom_type_symbol
_atom_type_description
_atom_type_scat_dispersion_real
_atom_type_scat_dispersion_imag
_atom_type_scat_source
C C 0.0033 0.0016 'International Tables Vol C Tables 4.2.6.8 and 6.1.1.4'
H H 0.0000 0.0000 'International Tables Vol C Tables 4.2.6.8 and 6.1.1.4'
B B 0.0013 0.0007 'International Tables Vol C Tables 4.2.6.8 and 6.1.1.4'
F F 0.0171 0.0103 'International Tables Vol C Tables 4.2.6.8 and 6.1.1.4'
O O 0.0106 0.0060 'International Tables Vol C Tables 4.2.6.8 and 6.1.1.4'
S S 0.1246 0.1234 'International Tables Vol C Tables 4.2.6.8 and 6.1.1.4'
Si Si 0.0817 0.0704 'International Tables Vol C Tables 4.2.6.8 and 6.1.1.4'

loop_
_geom_angle_atom_site_label_1
_geom_angle_atom_site_label_2
_geom_angle_atom_site_label_3
_geom_angle_site_symmetry_1
_geom_angle_site_symmetry_3
_geom_angle
_geom_angle_publ_flag
O1B S1A C10B . . 96.9(2) ?
O2B S1A O1B . . 111.53(18) ?
O2B S1A O3B . . 120.7(3) ?
O2B S1A C10B . . 107.5(3) ?
O3B S1A O1B . . 110.4(2) ?
O3B S1A C10B . . 107.1(3) ?
C9B Si1B C1B . . 107.15(18) ?
C8B Si1B C1B . . 110.02(19) ?
C8B Si1B C9B . . 108.3(2) ?
C7B Si1B C1B . . 112.11(19) ?
C7B Si1B C9B . . 107.8(2) ?
C7B Si1B C8B . . 111.2(2) ?
C7A Si1A C1A . . 105.92(18) ?
C7A Si1A C9A . . 108.4(2) ?
C7A Si1A C8A . . 108.0(2) ?
C9A Si1A C1A . . 109.97(19) ?
C9A Si1A C8A . . 111.8(2) ?
C8A Si1A C1A . . 112.5(2) ?
O1A S1B C10A . . 102.8(2) ?
O3A S1B O1A . . 107.10(18) ?
O3A S1B C10A . . 105.2(2) ?
O2A S1B O1A . . 111.60(18) ?
O2A S1B O3A . . 122.6(3) ?
O2A S1B C10A . . 105.5(3) ?
B1A O5A C13A . . 107.3(3) ?
B1B O4B C12B . . 106.9(3) ?
B1A O4A C12A . . 106.1(3) ?
B1B O5B C13B . . 106.6(3) ?
C2B O1B S1A . . 117.9(2) ?
C2A O1A S1B . . 121.1(2) ?
C2B C1B Si1B . . 127.5(3) ?
C2B C1B C6B . . 114.3(3) ?
C6B C1B Si1B . . 118.1(3) ?
C6B C5B C4B . . 117.5(3) ?
C6B C5B B1B . . 122.2(3) ?
C4B C5B B1B . . 120.3(3) ?
O5A C13A C12A . . 102.2(3) ?
O5A C13A C16A . . 109.1(3) ?
O5A C13A C17A . . 106.3(3) ?
C16A C13A C12A . . 114.7(3) ?
C16A C13A C17A . . 110.5(3) ?
C17A C13A C12A . . 113.3(3) ?
C6A C5A C4A . . 117.7(3) ?
C6A C5A B1A . . 121.4(3) ?
C4A C5A B1A . . 120.8(3) ?
C1B C2B O1B . . 117.6(3) ?
C1B C2B C3B . . 126.0(3) ?
C3B C2B O1B . . 116.3(3) ?
C1B C6B H6B . . 118.1 ?
C5B C6B C1B . . 123.7(3) ?
C5B C6B H6B . . 118.1 ?
C1A C2A O1A . . 118.6(3) ?
C3A C2A O1A . . 115.5(3) ?
C3A C2A C1A . . 125.7(3) ?
C5A C6A H6A . . 118.4 ?
C5A C6A C1A . . 123.3(3) ?
C1A C6A H6A . . 118.4 ?
O4A C12A C13A . . 102.3(3) ?
O4A C12A C14A . . 106.3(3) ?
O4A C12A C15A . . 109.1(3) ?
C14A C12A C13A . . 113.7(3) ?
C14A C12A C15A . . 110.4(3) ?
C15A C12A C13A . . 114.4(3) ?
C2A C1A Si1A . . 127.4(3) ?
C2A C1A C6A . . 114.5(3) ?
C6A C1A Si1A . . 117.6(3) ?
C2B C3B C4B . . 115.7(3) ?
C2B C3B C11B . . 123.4(3) ?
C4B C3B C11B . . 120.9(3) ?
O4B C12B C13B . . 102.2(3) ?
O4B C12B C15B . . 109.0(3) ?
O4B C12B C14B . . 106.5(3) ?
C15B C12B C13B . . 114.9(3) ?
C15B C12B C14B . . 109.9(3) ?
C14B C12B C13B . . 113.6(3) ?
O5B C13B C12B . . 102.5(3) ?
O5B C13B C16B . . 109.1(3) ?
O5B C13B C17B . . 106.7(3) ?
C16B C13B C12B . . 114.2(3) ?
C16B C13B C17B . . 110.3(4) ?
C17B C13B C12B . . 113.4(3) ?
C5A C4A H4A . . 118.9 ?
C3A C4A C5A . . 122.1(4) ?
C3A C4A H4A . . 118.9 ?
C5B C4B H4B . . 118.8 ?
C3B C4B C5B . . 122.5(3) ?
C3B C4B H4B . . 118.8 ?
C13A C16A H16D . . 109.5 ?
C13A C16A H16E . . 109.5 ?
C13A C16A H16F . . 109.5 ?
H16D C16A H16E . . 109.5 ?
H16D C16A H16F . . 109.5 ?
H16E C16A H16F . . 109.5 ?
C2A C3A C4A . . 116.2(3) ?
C2A C3A C11A . . 123.7(4) ?
C4A C3A C11A . . 120.0(4) ?
C12A C14A H14D . . 109.5 ?
C12A C14A H14E . . 109.5 ?
C12A C14A H14F . . 109.5 ?
H14D C14A H14E . . 109.5 ?
H14D C14A H14F . . 109.5 ?
H14E C14A H14F . . 109.5 ?
C13A C17A H17D . . 109.5 ?
C13A C17A H17E . . 109.5 ?
C13A C17A H17F . . 109.5 ?
H17D C17A H17E . . 109.5 ?
H17D C17A H17F . . 109.5 ?
H17E C17A H17F . . 109.5 ?
C12B C15B H15A . . 109.5 ?
C12B C15B H15B . . 109.5 ?
C12B C15B H15C . . 109.5 ?
H15A C15B H15B . . 109.5 ?
H15A C15B H15C . . 109.5 ?
H15B C15B H15C . . 109.5 ?
C12B C14B H14A . . 109.5 ?
C12B C14B H14B . . 109.5 ?
C12B C14B H14C . . 109.5 ?
H14A C14B H14B . . 109.5 ?
H14A C14B H14C . . 109.5 ?
H14B C14B H14C . . 109.5 ?
O5A B1A O4A . . 113.9(3) ?
O5A B1A C5A . . 123.6(3) ?
O4A B1A C5A . . 122.4(3) ?
C12A C15A H15D . . 109.5 ?
C12A C15A H15E . . 109.5 ?
C12A C15A H15F . . 109.5 ?
H15D C15A H15E . . 109.5 ?
H15D C15A H15F . . 109.5 ?
H15E C15A H15F . . 109.5 ?
C13B C16B H16A . . 109.5 ?
C13B C16B H16B . . 109.5 ?
C13B C16B H16C . . 109.5 ?
H16A C16B H16B . . 109.5 ?
H16A C16B H16C . . 109.5 ?
H16B C16B H16C . . 109.5 ?
C3B C11B H11A . . 109.5 ?
C3B C11B H11B . . 109.5 ?
C3B C11B H11C . . 109.5 ?
H11A C11B H11B . . 109.5 ?
H11A C11B H11C . . 109.5 ?
H11B C11B H11C . . 109.5 ?
Si1A C7A H7AA . . 109.5 ?
Si1A C7A H7AB . . 109.5 ?
Si1A C7A H7AC . . 109.5 ?
H7AA C7A H7AB . . 109.5 ?
H7AA C7A H7AC . . 109.5 ?
H7AB C7A H7AC . . 109.5 ?
O4B B1B C5B . . 122.3(3) ?
O5B B1B O4B . . 114.1(3) ?
O5B B1B C5B . . 123.6(3) ?
Si1B C9B H9BA . . 109.5 ?
Si1B C9B H9BB . . 109.5 ?
Si1B C9B H9BC . . 109.5 ?
H9BA C9B H9BB . . 109.5 ?
H9BA C9B H9BC . . 109.5 ?
H9BB C9B H9BC . . 109.5 ?
C13B C17B H17A . . 109.5 ?
C13B C17B H17B . . 109.5 ?
C13B C17B H17C . . 109.5 ?
H17A C17B H17B . . 109.5 ?
H17A C17B H17C . . 109.5 ?
H17B C17B H17C . . 109.5 ?
Si1A C9A H9AA . . 109.5 ?
Si1A C9A H9AB . . 109.5 ?
Si1A C9A H9AC . . 109.5 ?
H9AA C9A H9AB . . 109.5 ?
H9AA C9A H9AC . . 109.5 ?
H9AB C9A H9AC . . 109.5 ?
Si1B C8B H8BA . . 109.5 ?
Si1B C8B H8BB . . 109.5 ?
Si1B C8B H8BC . . 109.5 ?
H8BA C8B H8BB . . 109.5 ?
H8BA C8B H8BC . . 109.5 ?
H8BB C8B H8BC . . 109.5 ?
Si1B C7B H7BA . . 109.5 ?
Si1B C7B H7BB . . 109.5 ?
Si1B C7B H7BC . . 109.5 ?
H7BA C7B H7BB . . 109.5 ?
H7BA C7B H7BC . . 109.5 ?
H7BB C7B H7BC . . 109.5 ?
C3A C11A H11D . . 109.5 ?
C3A C11A H11E . . 109.5 ?
C3A C11A H11F . . 109.5 ?
H11D C11A H11E . . 109.5 ?
H11D C11A H11F . . 109.5 ?
H11E C11A H11F . . 109.5 ?
F2B C10B S1A . . 107.7(4) ?
F3B C10B S1A . . 110.8(4) ?
F3B C10B F2B . . 109.0(5) ?
F1B C10B S1A . . 110.3(4) ?
F1B C10B F2B . . 108.2(4) ?
F1B C10B F3B . . 110.7(5) ?
F3A C10A S1B . . 112.4(4) ?
F3A C10A F1A . . 109.0(5) ?
F3A C10A F2A . . 108.9(5) ?
F1A C10A S1B . . 110.3(4) ?
F1A C10A F2A . . 108.5(4) ?
F2A C10A S1B . . 107.7(5) ?
Si1A C8A H8AA . . 109.5 ?
Si1A C8A H8AB . . 109.5 ?
Si1A C8A H8AC . . 109.5 ?
H8AA C8A H8AB . . 109.5 ?
H8AA C8A H8AC . . 109.5 ?
H8AB C8A H8AC . . 109.5 ?

loop_
_geom_bond_atom_site_label_1
_geom_bond_atom_site_label_2
_geom_bond_site_symmetry_2
_geom_bond_distance
_geom_bond_publ_flag
S1A O1B . 1.581(3) ?
S1A O2B . 1.409(3) ?
S1A O3B . 1.411(4) ?
S1A C10B . 1.821(5) ?
Si1B C1B . 1.908(4) ?
Si1B C9B . 1.863(5) ?
Si1B C8B . 1.857(5) ?
Si1B C7B . 1.857(4) ?
Si1A C1A . 1.899(4) ?
Si1A C7A . 1.855(5) ?
Si1A C9A . 1.857(4) ?
Si1A C8A . 1.865(5) ?
S1B O1A . 1.561(3) ?
S1B O3A . 1.408(3) ?
S1B O2A . 1.406(4) ?
S1B C10A . 1.826(6) ?
O5A C13A . 1.459(4) ?
O5A B1A . 1.349(5) ?
O4B C12B . 1.463(4) ?
O4B B1B . 1.362(5) ?
O4A C12A . 1.462(4) ?
O4A B1A . 1.374(5) ?
O5B C13B . 1.467(4) ?
O5B B1B . 1.357(5) ?
O1B C2B . 1.451(4) ?
O1A C2A . 1.450(4) ?
F3A C10A . 1.324(7) ?
F2B C10B . 1.320(6) ?
F1A C10A . 1.324(6) ?
C1B C2B . 1.385(5) ?
C1B C6B . 1.404(5) ?
F3B C10B . 1.309(7) ?
C5B C6B . 1.393(5) ?
C5B C4B . 1.395(5) ?
C5B B1B . 1.558(5) ?
C13A C12A . 1.556(5) ?
C13A C16A . 1.507(5) ?
C13A C17A . 1.522(5) ?
C5A C6A . 1.397(5) ?
C5A C4A . 1.398(5) ?
C5A B1A . 1.553(5) ?
C2B C3B . 1.392(5) ?
C6B H6B . 0.9500 ?
C2A C1A . 1.393(5) ?
C2A C3A . 1.384(5) ?
F1B C10B . 1.305(7) ?
C6A H6A . 0.9500 ?
C6A C1A . 1.399(5) ?
C12A C14A . 1.516(6) ?
C12A C15A . 1.516(5) ?
F2A C10A . 1.325(6) ?
C3B C4B . 1.394(5) ?
C3B C11B . 1.496(5) ?
C12B C13B . 1.552(5) ?
C12B C15B . 1.515(5) ?
C12B C14B . 1.522(5) ?
C13B C16B . 1.512(5) ?
C13B C17B . 1.517(6) ?
C4A H4A . 0.9500 ?
C4A C3A . 1.388(5) ?
C4B H4B . 0.9500 ?
C16A H16D . 0.9800 ?
C16A H16E . 0.9800 ?
C16A H16F . 0.9800 ?
C3A C11A . 1.505(6) ?
C14A H14D . 0.9800 ?
C14A H14E . 0.9800 ?
C14A H14F . 0.9800 ?
C17A H17D . 0.9800 ?
C17A H17E . 0.9800 ?
C17A H17F . 0.9800 ?
C15B H15A . 0.9800 ?
C15B H15B . 0.9800 ?
C15B H15C . 0.9800 ?
C14B H14A . 0.9800 ?
C14B H14B . 0.9800 ?
C14B H14C . 0.9800 ?
C15A H15D . 0.9800 ?
C15A H15E . 0.9800 ?
C15A H15F . 0.9800 ?
C16B H16A . 0.9800 ?
C16B H16B . 0.9800 ?
C16B H16C . 0.9800 ?
C11B H11A . 0.9800 ?
C11B H11B . 0.9800 ?
C11B H11C . 0.9800 ?
C7A H7AA . 0.9800 ?
C7A H7AB . 0.9800 ?
C7A H7AC . 0.9800 ?
C9B H9BA . 0.9800 ?
C9B H9BB . 0.9800 ?
C9B H9BC . 0.9800 ?
C17B H17A . 0.9800 ?
C17B H17B . 0.9800 ?
C17B H17C . 0.9800 ?
C9A H9AA . 0.9800 ?
C9A H9AB . 0.9800 ?
C9A H9AC . 0.9800 ?
C8B H8BA . 0.9800 ?
C8B H8BB . 0.9800 ?
C8B H8BC . 0.9800 ?
C7B H7BA . 0.9800 ?
C7B H7BB . 0.9800 ?
C7B H7BC . 0.9800 ?
C11A H11D . 0.9800 ?
C11A H11E . 0.9800 ?
C11A H11F . 0.9800 ?
C8A H8AA . 0.9800 ?
C8A H8AB . 0.9800 ?
C8A H8AC . 0.9800 ?

loop_
_geom_torsion_atom_site_label_1
_geom_torsion_atom_site_label_2
_geom_torsion_atom_site_label_3
_geom_torsion_atom_site_label_4
_geom_torsion_site_symmetry_1
_geom_torsion_site_symmetry_2
_geom_torsion_site_symmetry_3
_geom_torsion_site_symmetry_4
_geom_torsion
_geom_torsion_publ_flag
S1A O1B C2B C1B . . . . 94.5(4) ?
S1A O1B C2B C3B . . . . -89.0(4) ?
Si1B C1B C2B O1B . . . . 6.3(5) ?
Si1B C1B C2B C3B . . . . -169.8(3) ?
Si1B C1B C6B C5B . . . . 174.9(3) ?
S1B O1A C2A C1A . . . . 78.2(4) ?
S1B O1A C2A C3A . . . . -107.6(4) ?
O5A C13A C12A O4A . . . . 27.9(3) ?
O5A C13A C12A C14A . . . . -86.2(3) ?
O5A C13A C12A C15A . . . . 145.6(3) ?
O4B C12B C13B O5B . . . . 27.1(3) ?
O4B C12B C13B C16B . . . . 145.0(3) ?
O4B C12B C13B C17B . . . . -87.5(4) ?
O1B S1A C10B F2B . . . . 177.2(4) ?
O1B S1A C10B F3B . . . . -63.6(4) ?
O1B S1A C10B F1B . . . . 59.3(4) ?
O1B C2B C3B C4B . . . . 177.5(3) ?
O1B C2B C3B C11B . . . . -3.1(5) ?
O1A S1B C10A F3A . . . . 46.8(4) ?
O1A S1B C10A F1A . . . . -75.1(4) ?
O1A S1B C10A F2A . . . . 166.7(4) ?
O1A C2A C1A Si1A . . . . 9.8(5) ?
O1A C2A C1A C6A . . . . -178.9(3) ?
O1A C2A C3A C4A . . . . 178.2(3) ?
O1A C2A C3A C11A . . . . -4.4(6) ?
O2B S1A O1B C2B . . . . 38.3(3) ?
O2B S1A C10B F2B . . . . -67.6(5) ?
O2B S1A C10B F3B . . . . 51.5(5) ?
O2B S1A C10B F1B . . . . 174.5(4) ?
O3A S1B O1A C2A . . . . -153.7(3) ?
O3A S1B C10A F3A . . . . -65.2(4) ?
O3A S1B C10A F1A . . . . 172.9(4) ?
O3A S1B C10A F2A . . . . 54.7(4) ?
C1B C2B C3B C4B . . . . -6.4(6) ?
C1B C2B C3B C11B . . . . 173.0(4) ?
O2A S1B O1A C2A . . . . -16.9(4) ?
O2A S1B C10A F3A . . . . 163.8(3) ?
O2A S1B C10A F1A . . . . 42.0(5) ?
O2A S1B C10A F2A . . . . -76.2(4) ?
C13A O5A B1A O4A . . . . 7.8(4) ?
C13A O5A B1A C5A . . . . -171.3(3) ?
C5A C6A C1A Si1A . . . . 170.6(3) ?
C5A C6A C1A C2A . . . . -1.6(5) ?
C5A C4A C3A C2A . . . . 2.6(6) ?
C5A C4A C3A C11A . . . . -174.9(4) ?
C2B C1B C6B C5B . . . . -2.0(5) ?
C2B C3B C4B C5B . . . . 1.0(6) ?
C6B C1B C2B O1B . . . . -177.1(3) ?
C6B C1B C2B C3B . . . . 6.8(5) ?
C6B C5B C4B C3B . . . . 3.1(5) ?
C6B C5B B1B O4B . . . . -164.5(3) ?
C6B C5B B1B O5B . . . . 13.8(6) ?
C6A C5A C4A C3A . . . . 2.7(6) ?
C6A C5A B1A O5A . . . . -161.1(3) ?
C6A C5A B1A O4A . . . . 19.8(5) ?
C12A O4A B1A O5A . . . . 11.4(4) ?
C12A O4A B1A C5A . . . . -169.4(3) ?
C1A C2A C3A C4A . . . . -8.2(6) ?
C1A C2A C3A C11A . . . . 169.2(4) ?
C12B O4B B1B O5B . . . . 8.9(4) ?
C12B O4B B1B C5B . . . . -172.6(3) ?
O3B S1A O1B C2B . . . . -98.7(3) ?
O3B S1A C10B F2B . . . . 63.4(5) ?
O3B S1A C10B F3B . . . . -177.5(4) ?
O3B S1A C10B F1B . . . . -54.5(5) ?
C13B O5B B1B O4B . . . . 9.8(4) ?
C13B O5B B1B C5B . . . . -168.7(3) ?
C4A C5A C6A C1A . . . . -3.2(5) ?
C4A C5A B1A O5A . . . . 19.8(6) ?
C4A C5A B1A O4A . . . . -159.3(4) ?
C4B C5B C6B C1B . . . . -2.6(5) ?
C4B C5B B1B O4B . . . . 14.6(5) ?
C4B C5B B1B O5B . . . . -167.1(4) ?
C16A C13A C12A O4A . . . . 145.8(3) ?
C16A C13A C12A C14A . . . . 31.7(4) ?
C16A C13A C12A C15A . . . . -96.4(4) ?
C3A C2A C1A Si1A . . . . -163.6(3) ?
C3A C2A C1A C6A . . . . 7.6(6) ?
C17A C13A C12A O4A . . . . -86.1(3) ?
C17A C13A C12A C14A . . . . 159.8(3) ?
C17A C13A C12A C15A . . . . 31.7(4) ?
C15B C12B C13B O5B . . . . 145.0(3) ?
C15B C12B C13B C16B . . . . -97.1(4) ?
C15B C12B C13B C17B . . . . 30.4(5) ?
C14B C12B C13B O5B . . . . -87.3(3) ?
C14B C12B C13B C16B . . . . 30.6(5) ?
C14B C12B C13B C17B . . . . 158.1(3) ?
B1A O5A C13A C12A . . . . -22.2(4) ?
B1A O5A C13A C16A . . . . -144.0(3) ?
B1A O5A C13A C17A . . . . 96.8(3) ?
B1A O4A C12A C13A . . . . -24.1(3) ?
B1A O4A C12A C14A . . . . 95.4(3) ?
B1A O4A C12A C15A . . . . -145.6(3) ?
B1A C5A C6A C1A . . . . 177.7(3) ?
B1A C5A C4A C3A . . . . -178.2(4) ?
C11B C3B C4B C5B . . . . -178.4(4) ?
C7A Si1A C1A C2A . . . . 147.1(3) ?
C7A Si1A C1A C6A . . . . -23.9(3) ?
B1B O4B C12B C13B . . . . -22.3(4) ?
B1B O4B C12B C15B . . . . -144.3(3) ?
B1B O4B C12B C14B . . . . 97.2(3) ?
B1B O5B C13B C12B . . . . -22.8(4) ?
B1B O5B C13B C16B . . . . -144.2(3) ?
B1B O5B C13B C17B . . . . 96.6(4) ?
B1B C5B C6B C1B . . . . 176.6(3) ?
B1B C5B C4B C3B . . . . -176.0(3) ?
C9A Si1A C1A C2A . . . . 30.2(4) ?
C9A Si1A C1A C6A . . . . -140.8(3) ?
C10B S1A O1B C2B . . . . 150.1(3) ?
C10A S1B O1A C2A . . . . 95.7(3) ?
C8A Si1A C1A C2A . . . . -95.1(4) ?
C8A Si1A C1A C6A . . . . 93.9(3) ?
